data_7040706
loop_
_publ_author_name
'Pranckevicius, Conor'
'Iovan, Diana A.'
'Stephan, Douglas W.'

_publ_section_title
;
 Three and four coordinate Fe carbodiphosphorane complexes.
;
_journal_issue 42
_journal_name_full 'Dalton transactions (Cambridge, England : 2003)'
_journal_page_first 16820
_journal_page_last 16825
_journal_paper_doi 10.1039/c6dt03453e
_journal_volume 45
_journal_year 2016
_chemical_formula_sum 'C44 H48 F3 Fe N O3 P2 S Si2'
_chemical_formula_weight 901.86
_space_group_crystal_system monoclinic
_space_group_IT_number 14
_space_group_name_Hall '-P 2yn'
_space_group_name_H-M_alt 'P 1 21/n 1'
_symmetry_space_group_name_Hall '-P 2yn'
_symmetry_space_group_name_H-M 'P 1 21/n 1'
_atom_sites_solution_hydrogens geom
_audit_creation_method SHELXL-2014/7
_audit_update_record
;
2016-09-01 deposited with the CCDC.
2016-09-23 downloaded from the CCDC.
;
_cell_angle_alpha 90
_cell_angle_beta 103.818(4)
_cell_angle_gamma 90
_cell_formula_units_Z 4
_cell_length_a 11.2805(11)
_cell_length_b 19.2156(16)
_cell_length_c 21.726(2)
_cell_measurement_reflns_used 7406
_cell_measurement_temperature 150(2)
_cell_measurement_theta_max 25.16
_cell_measurement_theta_min 2.29
_cell_volume 4573.1(7)
_computing_structure_refinement 'SHELXL-2014/7 (Sheldrick, 2014)'
_diffrn_ambient_temperature 150(2)
_diffrn_measured_fraction_theta_full 1.000
_diffrn_measured_fraction_theta_max 0.994
_diffrn_measurement_device_type 'Bruker APEX II CCD'
_diffrn_radiation_type MoK\a
_diffrn_radiation_wavelength 0.71073
_diffrn_reflns_av_R_equivalents 0.0716
_diffrn_reflns_av_unetI/netI 0.0635
_diffrn_reflns_Laue_measured_fraction_full 1.000
_diffrn_reflns_Laue_measured_fraction_max 0.994
_diffrn_reflns_limit_h_max 14
_diffrn_reflns_limit_h_min -14
_diffrn_reflns_limit_k_max 24
_diffrn_reflns_limit_k_min -24
_diffrn_reflns_limit_l_max 28
_diffrn_reflns_limit_l_min -28
_diffrn_reflns_number 52026
_diffrn_reflns_point_group_measured_fraction_full 1.000
_diffrn_reflns_point_group_measured_fraction_max 0.994
_diffrn_reflns_theta_full 25.000
_diffrn_reflns_theta_max 27.527
_diffrn_reflns_theta_min 1.879
_exptl_absorpt_coefficient_mu 0.548
_exptl_absorpt_correction_T_max 0.7456
_exptl_absorpt_correction_T_min 0.6997
_exptl_absorpt_correction_type multi-scan
_exptl_absorpt_process_details sadabs
_exptl_crystal_colour colorless
_exptl_crystal_density_diffrn 1.310
_exptl_crystal_description block
_exptl_crystal_F_000 1880
_exptl_crystal_size_max 0.15
_exptl_crystal_size_mid 0.1
_exptl_crystal_size_min 0.1
_refine_diff_density_max 1.356
_refine_diff_density_min -0.882
_refine_diff_density_rms 0.086
_refine_ls_extinction_method none
_refine_ls_goodness_of_fit_ref 1.031
_refine_ls_hydrogen_treatment constr
_refine_ls_matrix_type full
_refine_ls_number_parameters 514
_refine_ls_number_reflns 10472
_refine_ls_number_restraints 0
_refine_ls_restrained_S_all 1.031
_refine_ls_R_factor_all 0.0976
_refine_ls_R_factor_gt 0.0604
_refine_ls_shift/su_max 0.000
_refine_ls_shift/su_mean 0.000
_refine_ls_structure_factor_coef Fsqd
_refine_ls_weighting_details 'w=1/[\s^2^(Fo^2^)+(0.0633P)^2^+9.2019P] where P=(Fo^2^+2Fc^2^)/3'
_refine_ls_weighting_scheme calc
_refine_ls_wR_factor_gt 0.1429
_refine_ls_wR_factor_ref 0.1620
_reflns_Friedel_coverage 0.000
_reflns_number_gt 7229
_reflns_number_total 10472
_reflns_threshold_expression 'I > 2\s(I)'
_cod_data_source_file c6dt03453e2.cif
_cod_data_source_block cp086_0m
_cod_depositor_comments 'Adding full bibliography for 7040703--7040706.cif.'
_cod_database_code 7040706
_shelx_shelxl_version_number 2014/7
_shelx_space_group_comment
;
The symmetry employed for this shelxl refinement is uniquely defined
by the following loop, which should always be used as a source of
symmetry information in preference to the above space-group names.
They are only intended as comments.
;

loop_
_space_group_symop_operation_xyz
'x, y, z'
'-x+1/2, y+1/2, -z+1/2'
'-x, -y, -z'
'x-1/2, -y-1/2, z-1/2'

loop_
_atom_site_label
_atom_site_type_symbol
_atom_site_fract_x
_atom_site_fract_y
_atom_site_fract_z
_atom_site_U_iso_or_equiv
_atom_site_adp_type
_atom_site_occupancy
_atom_site_site_symmetry_order
_atom_site_calc_flag
_atom_site_refinement_flags_posn
_atom_site_refinement_flags_adp
Fe1 Fe 0.28226(4) 0.22328(3) 0.09526(2) 0.02153(13) Uani 1 1 d . .
Si2 Si 0.22615(10) 0.06568(6) 0.08349(6) 0.0391(3) Uani 1 1 d . .
C50 C 0.4748(3) 0.37274(19) 0.15376(17) 0.0281(8) Uani 1 1 d . .
H50A H 0.3959 0.3527 0.1478 0.034 Uiso 1 1 calc R U
O8 O 0.1893(3) 0.28299(15) 0.14431(14) 0.0396(7) Uani 1 1 d . .
P1 P 0.48756(7) 0.30135(5) 0.04283(4) 0.01908(18) Uani 1 1 d . .
P2 P 0.23499(7) 0.30724(5) -0.03912(4) 0.01989(19) Uani 1 1 d . .
S1 S 0.09068(10) 0.28639(6) 0.17732(5) 0.0416(3) Uani 1 1 d . .
Si1 Si 0.39853(10) 0.12184(6) 0.20389(5) 0.0322(2) Uani 1 1 d . .
F1 F 0.0688(4) 0.3668(3) 0.2695(2) 0.1254(19) Uani 1 1 d . .
O6 O -0.0206(3) 0.3142(2) 0.14278(16) 0.0589(9) Uani 1 1 d . .
C61 C 0.2215(4) 0.0750(2) -0.0029(2) 0.0496(12) Uani 1 1 d . .
H61A H 0.1714 0.0378 -0.0267 0.074 Uiso 1 1 calc R U
H61B H 0.1861 0.1203 -0.0180 0.074 Uiso 1 1 calc R U
H61C H 0.3046 0.0720 -0.0091 0.074 Uiso 1 1 calc R U
C60 C 0.4678(4) 0.2076(2) 0.2336(2) 0.0457(11) Uani 1 1 d . .
H60A H 0.5161 0.2023 0.2773 0.069 Uiso 1 1 calc R U
H60B H 0.5206 0.2236 0.2066 0.069 Uiso 1 1 calc R U
H60C H 0.4028 0.2418 0.2324 0.069 Uiso 1 1 calc R U
C59 C 0.5293(4) 0.0603(2) 0.2115(2) 0.0442(11) Uani 1 1 d . .
H59A H 0.5745 0.0578 0.2560 0.066 Uiso 1 1 calc R U
H59B H 0.4983 0.0140 0.1970 0.066 Uiso 1 1 calc R U
H59C H 0.5836 0.0769 0.1856 0.066 Uiso 1 1 calc R U
C58 C 0.5206(4) 0.4140(2) 0.20694(19) 0.0399(10) Uani 1 1 d . .
H58A H 0.4733 0.4221 0.2371 0.048 Uiso 1 1 calc R U
C57 C 0.7034(4) 0.4328(2) 0.1709(2) 0.0383(10) Uani 1 1 d . .
H57A H 0.7815 0.4538 0.1767 0.046 Uiso 1 1 calc R U
C56 C 0.6578(3) 0.39187(19) 0.11788(18) 0.0297(8) Uani 1 1 d . .
H56A H 0.7048 0.3852 0.0874 0.036 Uiso 1 1 calc R U
C55 C 0.3019(4) 0.0923(3) 0.2580(2) 0.0498(12) Uani 1 1 d . .
H55A H 0.3525 0.0881 0.3012 0.075 Uiso 1 1 calc R U
H55B H 0.2368 0.1263 0.2572 0.075 Uiso 1 1 calc R U
H55C H 0.2657 0.0470 0.2438 0.075 Uiso 1 1 calc R U
C1 C 0.3362(3) 0.28242(18) 0.02882(15) 0.0209(7) Uani 1 1 d . .
C2 C 0.5805(3) 0.22315(18) 0.06254(16) 0.0218(7) Uani 1 1 d . .
C3 C 0.6986(3) 0.2245(2) 0.10099(17) 0.0272(8) Uani 1 1 d . .
H3A H 0.7316 0.2667 0.1207 0.033 Uiso 1 1 calc R U
C4 C 0.7681(3) 0.1639(2) 0.11045(18) 0.0327(9) Uani 1 1 d . .
H4A H 0.8484 0.1650 0.1369 0.039 Uiso 1 1 calc R U
C5 C 0.7220(3) 0.1026(2) 0.0819(2) 0.0362(9) Uani 1 1 d . .
H5A H 0.7707 0.0617 0.0879 0.043 Uiso 1 1 calc R U
C6 C 0.6041(4) 0.1009(2) 0.0445(2) 0.0430(10) Uani 1 1 d . .
H6B H 0.5712 0.0585 0.0251 0.052 Uiso 1 1 calc R U
C7 C 0.5339(3) 0.1611(2) 0.0352(2) 0.0338(9) Uani 1 1 d . .
H7A H 0.4528 0.1595 0.0097 0.041 Uiso 1 1 calc R U
C8 C 0.5435(3) 0.36052(18) 0.10916(16) 0.0230(7) Uani 1 1 d . .
C9 C 0.6356(4) 0.4432(2) 0.21533(19) 0.0417(10) Uani 1 1 d . .
H9A H 0.6681 0.4705 0.2519 0.050 Uiso 1 1 calc R U
C10 C 0.5349(3) 0.34137(18) -0.02328(16) 0.0217(7) Uani 1 1 d . .
C11 C 0.5888(3) 0.3025(2) -0.06386(17) 0.0288(8) Uani 1 1 d . .
H11A H 0.6085 0.2549 -0.0548 0.035 Uiso 1 1 calc R U
C12 C 0.6134(4) 0.3333(2) -0.11734(19) 0.0376(9) Uani 1 1 d . .
H12A H 0.6500 0.3068 -0.1448 0.045 Uiso 1 1 calc R U
C13 C 0.5849(4) 0.4025(2) -0.13069(19) 0.0357(9) Uani 1 1 d . .
H13A H 0.6014 0.4233 -0.1674 0.043 Uiso 1 1 calc R U
C14 C 0.5324(3) 0.4413(2) -0.09068(18) 0.0312(8) Uani 1 1 d . .
H14A H 0.5134 0.4890 -0.0999 0.037 Uiso 1 1 calc R U
C15 C 0.5074(3) 0.41123(18) -0.03710(17) 0.0241(7) Uani 1 1 d . .
H15A H 0.4714 0.4383 -0.0098 0.029 Uiso 1 1 calc R U
C16 C 0.2793(3) 0.2869(2) -0.11246(16) 0.0261(8) Uani 1 1 d . .
C17 C 0.3078(3) 0.2178(2) -0.12193(19) 0.0349(9) Uani 1 1 d . .
H17A H 0.3067 0.1841 -0.0901 0.042 Uiso 1 1 calc R U
C18 C 0.3380(4) 0.1979(3) -0.1779(2) 0.0458(11) Uani 1 1 d . .
H18A H 0.3564 0.1507 -0.1845 0.055 Uiso 1 1 calc R U
C19 C 0.3409(4) 0.2475(3) -0.2240(2) 0.0495(12) Uani 1 1 d . .
H19A H 0.3601 0.2339 -0.2625 0.059 Uiso 1 1 calc R U
C20 C 0.3164(4) 0.3158(3) -0.21416(19) 0.0439(11) Uani 1 1 d . .
H20A H 0.3210 0.3496 -0.2454 0.053 Uiso 1 1 calc R U
C21 C 0.2848(3) 0.3359(2) -0.15868(17) 0.0326(9) Uani 1 1 d . .
H21A H 0.2668 0.3833 -0.1524 0.039 Uiso 1 1 calc R U
C22 C 0.0901(3) 0.26328(18) -0.04497(17) 0.0237(7) Uani 1 1 d . .
C23 C 0.0409(3) 0.2153(2) -0.09198(19) 0.0358(9) Uani 1 1 d . .
H23A H 0.0826 0.2045 -0.1239 0.043 Uiso 1 1 calc R U
C24 C -0.0706(4) 0.1831(2) -0.0920(2) 0.0440(11) Uani 1 1 d . .
H24A H -0.1033 0.1492 -0.1234 0.053 Uiso 1 1 calc R U
C25 C -0.1323(3) 0.2000(2) -0.0474(2) 0.0400(10) Uani 1 1 d . .
H25A H -0.2076 0.1778 -0.0477 0.048 Uiso 1 1 calc R U
C26 C -0.0864(3) 0.2492(2) -0.0019(2) 0.0401(10) Uani 1 1 d . .
H26A H -0.1310 0.2615 0.0285 0.048 Uiso 1 1 calc R U
C27 C 0.0257(3) 0.2809(2) -0.00043(19) 0.0300(8) Uani 1 1 d . .
H27A H 0.0577 0.3145 0.0312 0.036 Uiso 1 1 calc R U
C28 C 0.1849(3) 0.39786(19) -0.04430(17) 0.0239(7) Uani 1 1 d . .
C29 C 0.0938(3) 0.4201(2) -0.09614(18) 0.0315(8) Uani 1 1 d . .
H29A H 0.0614 0.3887 -0.1297 0.038 Uiso 1 1 calc R U
C30 C 0.0508(4) 0.4873(2) -0.0988(2) 0.0406(10) Uani 1 1 d . .
H30A H -0.0102 0.5023 -0.1344 0.049 Uiso 1 1 calc R U
C31 C 0.0964(3) 0.5332(2) -0.0497(2) 0.0391(10) Uani 1 1 d . .
H31A H 0.0675 0.5798 -0.0520 0.047 Uiso 1 1 calc R U
C32 C 0.1834(3) 0.5115(2) 0.0026(2) 0.0362(9) Uani 1 1 d . .
H32A H 0.2132 0.5428 0.0366 0.043 Uiso 1 1 calc R U
C33 C 0.2279(3) 0.4434(2) 0.00556(18) 0.0290(8) Uani 1 1 d . .
H33A H 0.2876 0.4283 0.0417 0.035 Uiso 1 1 calc R U
C34 C 0.1473(5) 0.3495(4) 0.2366(3) 0.0718(18) Uani 1 1 d . .
F6 F 0.2527(4) 0.3372(4) 0.2711(2) 0.180(3) Uani 1 1 d . .
F5 F 0.1693(4) 0.4097(2) 0.2088(3) 0.1296(19) Uani 1 1 d . .
O5 O 0.0790(5) 0.2246(2) 0.2112(2) 0.0953(17) Uani 1 1 d . .
N1 N 0.3129(3) 0.12987(16) 0.12704(15) 0.0311(7) Uani 1 1 d . .
C39 C 0.0657(5) 0.0680(4) 0.0925(4) 0.092(2) Uani 1 1 d . .
H39A H 0.0185 0.0307 0.0671 0.137 Uiso 1 1 calc R U
H39B H 0.0654 0.0613 0.1372 0.137 Uiso 1 1 calc R U
H39C H 0.0289 0.1131 0.0779 0.137 Uiso 1 1 calc R U
C40 C 0.2865(6) -0.0233(3) 0.1047(3) 0.0730(18) Uani 1 1 d . .
H40A H 0.2330 -0.0575 0.0782 0.109 Uiso 1 1 calc R U
H40B H 0.3689 -0.0270 0.0977 0.109 Uiso 1 1 calc R U
H40C H 0.2895 -0.0324 0.1494 0.109 Uiso 1 1 calc R U

loop_
_atom_site_aniso_label
_atom_site_aniso_U_11
_atom_site_aniso_U_22
_atom_site_aniso_U_33
_atom_site_aniso_U_23
_atom_site_aniso_U_13
_atom_site_aniso_U_12
Fe1 0.0220(2) 0.0201(3) 0.0235(3) 0.0032(2) 0.00744(18) -0.00172(19)
Si2 0.0348(6) 0.0258(6) 0.0544(7) -0.0008(5) 0.0058(5) -0.0067(5)
C50 0.0317(18) 0.0244(19) 0.0289(19) -0.0010(16) 0.0088(15) -0.0043(15)
O8 0.0385(15) 0.0404(16) 0.0464(17) -0.0062(14) 0.0230(13) 0.0005(13)
P1 0.0165(4) 0.0202(4) 0.0213(4) 0.0003(4) 0.0060(3) -0.0016(3)
P2 0.0181(4) 0.0225(4) 0.0196(4) 0.0003(4) 0.0057(3) -0.0009(3)
S1 0.0456(6) 0.0412(6) 0.0439(6) -0.0063(5) 0.0223(5) 0.0037(5)
Si1 0.0302(5) 0.0323(6) 0.0342(6) 0.0071(5) 0.0081(4) 0.0033(4)
F1 0.088(3) 0.180(5) 0.120(3) -0.109(3) 0.048(2) -0.014(3)
O6 0.0332(16) 0.088(3) 0.056(2) -0.0157(19) 0.0123(14) 0.0050(17)
C61 0.049(3) 0.030(2) 0.061(3) -0.004(2) -0.004(2) -0.010(2)
C60 0.048(3) 0.043(3) 0.037(2) 0.003(2) -0.0070(19) -0.001(2)
C59 0.037(2) 0.050(3) 0.044(2) 0.010(2) 0.0055(18) 0.008(2)
C58 0.059(3) 0.035(2) 0.028(2) -0.0067(18) 0.0153(19) -0.007(2)
C57 0.032(2) 0.034(2) 0.044(2) -0.0046(19) -0.0004(17) -0.0112(17)
C56 0.0258(17) 0.029(2) 0.033(2) -0.0002(17) 0.0054(15) -0.0037(15)
C55 0.043(2) 0.062(3) 0.047(3) 0.015(2) 0.016(2) 0.010(2)
C1 0.0177(14) 0.0252(18) 0.0201(16) 0.0005(14) 0.0052(12) -0.0031(13)
C2 0.0206(15) 0.0225(17) 0.0243(17) 0.0018(14) 0.0092(13) 0.0019(13)
C3 0.0234(16) 0.0298(19) 0.0279(18) -0.0020(16) 0.0048(14) -0.0006(15)
C4 0.0222(17) 0.045(2) 0.031(2) 0.0026(18) 0.0066(15) 0.0066(16)
C5 0.0306(19) 0.034(2) 0.046(2) 0.0017(19) 0.0139(17) 0.0108(17)
C6 0.038(2) 0.027(2) 0.063(3) -0.007(2) 0.011(2) 0.0005(18)
C7 0.0226(17) 0.027(2) 0.050(2) -0.0045(18) 0.0051(16) 0.0010(15)
C8 0.0251(16) 0.0204(17) 0.0237(17) 0.0020(14) 0.0066(13) -0.0035(13)
C9 0.055(3) 0.035(2) 0.027(2) -0.0072(18) -0.0045(18) -0.011(2)
C10 0.0161(14) 0.0280(19) 0.0223(17) -0.0011(14) 0.0070(12) -0.0049(13)
C11 0.0275(18) 0.032(2) 0.0306(19) 0.0021(16) 0.0141(15) 0.0042(15)
C12 0.034(2) 0.051(3) 0.035(2) -0.004(2) 0.0205(17) 0.0029(18)
C13 0.037(2) 0.045(2) 0.030(2) 0.0054(18) 0.0165(17) -0.0031(18)
C14 0.0300(18) 0.030(2) 0.034(2) 0.0082(17) 0.0075(15) -0.0037(16)
C15 0.0215(16) 0.0258(18) 0.0269(18) -0.0017(15) 0.0098(13) -0.0036(14)
C16 0.0195(15) 0.038(2) 0.0217(17) -0.0033(16) 0.0073(13) -0.0008(14)
C17 0.034(2) 0.040(2) 0.031(2) -0.0049(18) 0.0080(16) 0.0009(17)
C18 0.041(2) 0.056(3) 0.042(2) -0.020(2) 0.0127(19) 0.006(2)
C19 0.040(2) 0.088(4) 0.023(2) -0.012(2) 0.0127(17) 0.006(2)
C20 0.036(2) 0.075(3) 0.023(2) 0.004(2) 0.0113(16) 0.002(2)
C21 0.0260(18) 0.047(2) 0.0254(19) 0.0019(18) 0.0081(14) 0.0014(17)
C22 0.0180(15) 0.0230(18) 0.0290(18) 0.0043(15) 0.0032(13) -0.0002(13)
C23 0.0281(18) 0.045(2) 0.033(2) -0.0060(19) 0.0056(15) -0.0062(17)
C24 0.033(2) 0.044(3) 0.049(3) -0.009(2) -0.0008(19) -0.0121(19)
C25 0.0195(17) 0.035(2) 0.063(3) 0.002(2) 0.0049(17) -0.0064(16)
C26 0.0254(19) 0.044(2) 0.055(3) -0.001(2) 0.0192(18) -0.0022(17)
C27 0.0239(17) 0.030(2) 0.038(2) -0.0033(17) 0.0113(15) -0.0059(15)
C28 0.0196(15) 0.0269(18) 0.0275(18) 0.0057(15) 0.0101(13) -0.0005(14)
C29 0.0280(18) 0.034(2) 0.032(2) 0.0029(17) 0.0053(15) 0.0015(16)
C30 0.034(2) 0.038(2) 0.049(3) 0.014(2) 0.0073(18) 0.0091(18)
C31 0.0291(19) 0.027(2) 0.065(3) 0.007(2) 0.0183(19) 0.0054(16)
C32 0.0271(18) 0.029(2) 0.054(3) -0.0060(19) 0.0128(17) -0.0017(16)
C33 0.0227(17) 0.031(2) 0.035(2) -0.0002(17) 0.0102(15) -0.0010(15)
C34 0.045(3) 0.083(4) 0.083(4) -0.048(4) 0.008(3) 0.002(3)
F6 0.085(3) 0.327(8) 0.092(3) -0.120(4) -0.049(2) 0.083(4)
F5 0.103(3) 0.064(3) 0.221(6) -0.056(3) 0.037(3) -0.027(2)
O5 0.130(4) 0.054(2) 0.136(4) 0.032(3) 0.099(4) 0.019(2)
N1 0.0302(16) 0.0279(17) 0.0353(18) 0.0033(14) 0.0078(13) -0.0023(13)
C39 0.043(3) 0.111(5) 0.125(6) -0.039(5) 0.030(3) -0.034(3)
C40 0.109(5) 0.032(3) 0.068(4) 0.004(3) 0.000(3) -0.004(3)

loop_
_atom_type_symbol
_atom_type_description
_atom_type_scat_dispersion_real
_atom_type_scat_dispersion_imag
_atom_type_scat_source
C C 0.0033 0.0016 'International Tables Vol C Tables 4.2.6.8 and 6.1.1.4'
H H 0.0000 0.0000 'International Tables Vol C Tables 4.2.6.8 and 6.1.1.4'
O O 0.0106 0.0060 'International Tables Vol C Tables 4.2.6.8 and 6.1.1.4'
F F 0.0171 0.0103 'International Tables Vol C Tables 4.2.6.8 and 6.1.1.4'
P P 0.1023 0.0942 'International Tables Vol C Tables 4.2.6.8 and 6.1.1.4'
S S 0.1246 0.1234 'International Tables Vol C Tables 4.2.6.8 and 6.1.1.4'
Fe Fe 0.3463 0.8444 'International Tables Vol C Tables 4.2.6.8 and 6.1.1.4'
Si Si 0.0817 0.0704 'International Tables Vol C Tables 4.2.6.8 and 6.1.1.4'
N N 0.0061 0.0033 'International Tables Vol C Tables 4.2.6.8 and 6.1.1.4'

loop_
_geom_angle_atom_site_label_1
_geom_angle_atom_site_label_2
_geom_angle_atom_site_label_3
_geom_angle
N1 Fe1 O8 114.31(13)
N1 Fe1 C1 135.63(14)
O8 Fe1 C1 109.67(13)
N1 Si2 C40 113.5(2)
N1 Si2 C39 111.5(2)
C40 Si2 C39 107.6(3)
N1 Si2 C61 111.08(18)
C40 Si2 C61 104.9(2)
C39 Si2 C61 107.9(3)
C58 C50 C8 120.8(3)
C58 C50 H50A 119.6
C8 C50 H50A 119.6
S1 O8 Fe1 146.67(19)
C1 P1 C10 114.89(15)
C1 P1 C2 111.22(16)
C10 P1 C2 105.84(15)
C1 P1 C8 114.68(16)
C10 P1 C8 104.40(15)
C2 P1 C8 104.88(16)
C1 P2 C22 109.60(16)
C1 P2 C16 115.52(16)
C22 P2 C16 105.61(16)
C1 P2 C28 116.98(17)
C22 P2 C28 100.31(15)
C16 P2 C28 107.21(17)
O6 S1 O5 114.4(3)
O6 S1 O8 116.3(2)
O5 S1 O8 113.2(2)
O6 S1 C34 104.4(2)
O5 S1 C34 104.9(3)
O8 S1 C34 101.7(2)
N1 Si1 C59 112.99(18)
N1 Si1 C60 110.25(17)
C59 Si1 C60 105.7(2)
N1 Si1 C55 111.07(19)
C59 Si1 C55 108.6(2)
C60 Si1 C55 108.0(2)
Si2 C61 H61A 109.5
Si2 C61 H61B 109.5
H61A C61 H61B 109.5
Si2 C61 H61C 109.5
H61A C61 H61C 109.5
H61B C61 H61C 109.5
Si1 C60 H60A 109.5
Si1 C60 H60B 109.5
H60A C60 H60B 109.5
Si1 C60 H60C 109.5
H60A C60 H60C 109.5
H60B C60 H60C 109.5
Si1 C59 H59A 109.5
Si1 C59 H59B 109.5
H59A C59 H59B 109.5
Si1 C59 H59C 109.5
H59A C59 H59C 109.5
H59B C59 H59C 109.5
C9 C58 C50 119.3(4)
C9 C58 H58A 120.4
C50 C58 H58A 120.4
C9 C57 C56 120.3(4)
C9 C57 H57A 119.9
C56 C57 H57A 119.9
C57 C56 C8 120.3(4)
C57 C56 H56A 119.9
C8 C56 H56A 119.9
Si1 C55 H55A 109.5
Si1 C55 H55B 109.5
H55A C55 H55B 109.5
Si1 C55 H55C 109.5
H55A C55 H55C 109.5
H55B C55 H55C 109.5
P1 C1 P2 122.1(2)
P1 C1 Fe1 116.65(17)
P2 C1 Fe1 121.17(17)
C7 C2 C3 119.0(3)
C7 C2 P1 118.2(3)
C3 C2 P1 122.6(3)
C4 C3 C2 119.8(3)
C4 C3 H3A 120.1
C2 C3 H3A 120.1
C5 C4 C3 120.7(3)
C5 C4 H4A 119.6
C3 C4 H4A 119.6
C4 C5 C6 119.5(4)
C4 C5 H5A 120.2
C6 C5 H5A 120.2
C5 C6 C7 120.0(4)
C5 C6 H6B 120.0
C7 C6 H6B 120.0
C2 C7 C6 120.8(3)
C2 C7 H7A 119.6
C6 C7 H7A 119.6
C56 C8 C50 118.8(3)
C56 C8 P1 120.7(3)
C50 C8 P1 120.5(3)
C57 C9 C58 120.5(4)
C57 C9 H9A 119.7
C58 C9 H9A 119.7
C15 C10 C11 119.1(3)
C15 C10 P1 119.0(3)
C11 C10 P1 121.7(3)
C12 C11 C10 120.1(4)
C12 C11 H11A 119.9
C10 C11 H11A 119.9
C13 C12 C11 120.1(4)
C13 C12 H12A 119.9
C11 C12 H12A 119.9
C12 C13 C14 120.1(4)
C12 C13 H13A 120.0
C14 C13 H13A 120.0
C13 C14 C15 120.4(4)
C13 C14 H14A 119.8
C15 C14 H14A 119.8
C14 C15 C10 120.1(3)
C14 C15 H15A 119.9
C10 C15 H15A 119.9
C21 C16 C17 119.2(3)
C21 C16 P2 123.8(3)
C17 C16 P2 117.0(3)
C18 C17 C16 120.2(4)
C18 C17 H17A 119.9
C16 C17 H17A 119.9
C19 C18 C17 119.7(4)
C19 C18 H18A 120.2
C17 C18 H18A 120.2
C20 C19 C18 120.4(4)
C20 C19 H19A 119.8
C18 C19 H19A 119.8
C19 C20 C21 120.3(4)
C19 C20 H20A 119.8
C21 C20 H20A 119.8
C16 C21 C20 120.2(4)
C16 C21 H21A 119.9
C20 C21 H21A 119.9
C27 C22 C23 119.5(3)
C27 C22 P2 116.8(3)
C23 C22 P2 123.7(3)
C22 C23 C24 119.7(4)
C22 C23 H23A 120.2
C24 C23 H23A 120.2
C25 C24 C23 120.3(4)
C25 C24 H24A 119.9
C23 C24 H24A 119.9
C24 C25 C26 120.6(4)
C24 C25 H25A 119.7
C26 C25 H25A 119.7
C25 C26 C27 119.9(4)
C25 C26 H26A 120.0
C27 C26 H26A 120.0
C22 C27 C26 120.1(4)
C22 C27 H27A 120.0
C26 C27 H27A 120.0
C33 C28 C29 119.3(3)
C33 C28 P2 120.6(3)
C29 C28 P2 119.9(3)
C30 C29 C28 120.3(4)
C30 C29 H29A 119.8
C28 C29 H29A 119.8
C29 C30 C31 120.2(4)
C29 C30 H30A 119.9
C31 C30 H30A 119.9
C32 C31 C30 120.2(4)
C32 C31 H31A 119.9
C30 C31 H31A 119.9
C31 C32 C33 120.0(4)
C31 C32 H32A 120.0
C33 C32 H32A 120.0
C28 C33 C32 120.0(4)
C28 C33 H33A 120.0
C32 C33 H33A 120.0
F6 C34 F1 112.8(6)
F6 C34 F5 100.3(6)
F1 C34 F5 104.3(5)
F6 C34 S1 115.2(5)
F1 C34 S1 113.4(4)
F5 C34 S1 109.4(5)
Si2 N1 Si1 125.76(19)
Si2 N1 Fe1 116.33(17)
Si1 N1 Fe1 116.23(17)
Si2 C39 H39A 109.5
Si2 C39 H39B 109.5
H39A C39 H39B 109.5
Si2 C39 H39C 109.5
H39A C39 H39C 109.5
H39B C39 H39C 109.5
Si2 C40 H40A 109.5
Si2 C40 H40B 109.5
H40A C40 H40B 109.5
Si2 C40 H40C 109.5
H40A C40 H40C 109.5
H40B C40 H40C 109.5

loop_
_geom_bond_atom_site_label_1
_geom_bond_atom_site_label_2
_geom_bond_distance
Fe1 N1 1.925(3)
Fe1 O8 2.022(3)
Fe1 C1 2.040(3)
Si2 N1 1.713(3)
Si2 C40 1.857(5)
Si2 C39 1.867(5)
Si2 C61 1.873(5)
C50 C58 1.395(5)
C50 C8 1.398(5)
C50 H50A 0.9500
O8 S1 1.462(3)
P1 C1 1.701(3)
P1 C10 1.818(3)
P1 C2 1.824(3)
P1 C8 1.826(4)
P2 C1 1.704(3)
P2 C22 1.817(3)
P2 C16 1.822(3)
P2 C28 1.826(4)
S1 O6 1.405(3)
S1 O5 1.419(4)
S1 C34 1.774(5)
Si1 N1 1.725(3)
Si1 C59 1.866(4)
Si1 C60 1.871(4)
Si1 C55 1.871(4)
F1 C34 1.306(6)
C61 H61A 0.9800
C61 H61B 0.9800
C61 H61C 0.9800
C60 H60A 0.9800
C60 H60B 0.9800
C60 H60C 0.9800
C59 H59A 0.9800
C59 H59B 0.9800
C59 H59C 0.9800
C58 C9 1.385(6)
C58 H58A 0.9500
C57 C9 1.381(6)
C57 C56 1.389(5)
C57 H57A 0.9500
C56 C8 1.395(5)
C56 H56A 0.9500
C55 H55A 0.9800
C55 H55B 0.9800
C55 H55C 0.9800
C2 C7 1.379(5)
C2 C3 1.394(5)
C3 C4 1.391(5)
C3 H3A 0.9500
C4 C5 1.375(6)
C4 H4A 0.9500
C5 C6 1.384(6)
C5 H5A 0.9500
C6 C7 1.389(5)
C6 H6B 0.9500
C7 H7A 0.9500
C9 H9A 0.9500
C10 C15 1.394(5)
C10 C11 1.400(5)
C11 C12 1.390(5)
C11 H11A 0.9500
C12 C13 1.382(6)
C12 H12A 0.9500
C13 C14 1.382(6)
C13 H13A 0.9500
C14 C15 1.388(5)
C14 H14A 0.9500
C15 H15A 0.9500
C16 C21 1.388(5)
C16 C17 1.394(5)
C17 C18 1.392(6)
C17 H17A 0.9500
C18 C19 1.388(7)
C18 H18A 0.9500
C19 C20 1.368(7)
C19 H19A 0.9500
C20 C21 1.391(5)
C20 H20A 0.9500
C21 H21A 0.9500
C22 C27 1.384(5)
C22 C23 1.389(5)
C23 C24 1.403(5)
C23 H23A 0.9500
C24 C25 1.361(6)
C24 H24A 0.9500
C25 C26 1.375(6)
C25 H25A 0.9500
C26 C27 1.398(5)
C26 H26A 0.9500
C27 H27A 0.9500
C28 C33 1.387(5)
C28 C29 1.398(5)
C29 C30 1.376(6)
C29 H29A 0.9500
C30 C31 1.385(6)
C30 H30A 0.9500
C31 C32 1.375(6)
C31 H31A 0.9500
C32 C33 1.397(5)
C32 H32A 0.9500
C33 H33A 0.9500
C34 F6 1.267(6)
C34 F5 1.355(8)
C39 H39A 0.9800
C39 H39B 0.9800
C39 H39C 0.9800
C40 H40A 0.9800
C40 H40B 0.9800
C40 H40C 0.9800

loop_
_geom_hbond_atom_site_label_D
_geom_hbond_atom_site_label_H
_geom_hbond_atom_site_label_A
_geom_hbond_distance_DH
_geom_hbond_distance_HA
_geom_hbond_distance_DA
_geom_hbond_angle_DHA
C27 H27A O8 0.95 2.62 3.244(5) 123.6

loop_
_geom_torsion_atom_site_label_1
_geom_torsion_atom_site_label_2
_geom_torsion_atom_site_label_3
_geom_torsion_atom_site_label_4
_geom_torsion
Fe1 O8 S1 O6 -98.7(4)
Fe1 O8 S1 O5 36.7(5)
Fe1 O8 S1 C34 148.6(4)
C8 C50 C58 C9 0.0(6)
C9 C57 C56 C8 -0.4(6)
C10 P1 C1 P2 -6.3(3)
C2 P1 C1 P2 -126.5(2)
C8 P1 C1 P2 114.7(2)
C10 P1 C1 Fe1 170.19(17)
C2 P1 C1 Fe1 50.0(2)
C8 P1 C1 Fe1 -68.8(2)
C22 P2 C1 P1 168.3(2)
C16 P2 C1 P1 49.2(3)
C28 P2 C1 P1 -78.5(3)
C22 P2 C1 Fe1 -8.1(3)
C16 P2 C1 Fe1 -127.2(2)
C28 P2 C1 Fe1 105.2(2)
C1 P1 C2 C7 32.0(3)
C10 P1 C2 C7 -93.4(3)
C8 P1 C2 C7 156.6(3)
C1 P1 C2 C3 -151.7(3)
C10 P1 C2 C3 82.9(3)
C8 P1 C2 C3 -27.2(3)
C7 C2 C3 C4 1.0(5)
P1 C2 C3 C4 -175.2(3)
C2 C3 C4 C5 0.4(6)
C3 C4 C5 C6 -1.4(6)
C4 C5 C6 C7 0.9(7)
C3 C2 C7 C6 -1.4(6)
P1 C2 C7 C6 174.9(3)
C5 C6 C7 C2 0.5(7)
C57 C56 C8 C50 1.8(5)
C57 C56 C8 P1 -175.4(3)
C58 C50 C8 C56 -1.6(5)
C58 C50 C8 P1 175.5(3)
C1 P1 C8 C56 -166.5(3)
C10 P1 C8 C56 -39.9(3)
C2 P1 C8 C56 71.2(3)
C1 P1 C8 C50 16.4(3)
C10 P1 C8 C50 143.0(3)
C2 P1 C8 C50 -105.9(3)
C56 C57 C9 C58 -1.3(7)
C50 C58 C9 C57 1.4(6)
C1 P1 C10 C15 75.4(3)
C2 P1 C10 C15 -161.4(3)
C8 P1 C10 C15 -51.0(3)
C1 P1 C10 C11 -99.0(3)
C2 P1 C10 C11 24.2(3)
C8 P1 C10 C11 134.6(3)
C15 C10 C11 C12 -0.4(5)
P1 C10 C11 C12 174.0(3)
C10 C11 C12 C13 0.0(6)
C11 C12 C13 C14 0.4(6)
C12 C13 C14 C15 -0.4(6)
C13 C14 C15 C10 -0.1(5)
C11 C10 C15 C14 0.5(5)
P1 C10 C15 C14 -174.1(3)
C1 P2 C16 C21 -125.9(3)
C22 P2 C16 C21 112.8(3)
C28 P2 C16 C21 6.4(3)
C1 P2 C16 C17 54.6(3)
C22 P2 C16 C17 -66.7(3)
C28 P2 C16 C17 -173.0(3)
C21 C16 C17 C18 -1.9(5)
P2 C16 C17 C18 177.6(3)
C16 C17 C18 C19 0.8(6)
C17 C18 C19 C20 1.1(7)
C18 C19 C20 C21 -1.9(6)
C17 C16 C21 C20 1.1(5)
P2 C16 C21 C20 -178.3(3)
C19 C20 C21 C16 0.8(6)
C1 P2 C22 C27 66.6(3)
C16 P2 C22 C27 -168.4(3)
C28 P2 C22 C27 -57.1(3)
C1 P2 C22 C23 -115.1(3)
C16 P2 C22 C23 9.9(4)
C28 P2 C22 C23 121.2(3)
C27 C22 C23 C24 -2.9(6)
P2 C22 C23 C24 178.9(3)
C22 C23 C24 C25 1.9(6)
C23 C24 C25 C26 0.3(7)
C24 C25 C26 C27 -1.5(7)
C23 C22 C27 C26 1.7(6)
P2 C22 C27 C26 -180.0(3)
C25 C26 C27 C22 0.5(6)
C1 P2 C28 C33 -0.3(3)
C22 P2 C28 C33 118.0(3)
C16 P2 C28 C33 -131.9(3)
C1 P2 C28 C29 -174.2(3)
C22 P2 C28 C29 -55.8(3)
C16 P2 C28 C29 54.2(3)
C33 C28 C29 C30 2.6(5)
P2 C28 C29 C30 176.5(3)
C28 C29 C30 C31 -0.9(6)
C29 C30 C31 C32 -1.1(6)
C30 C31 C32 C33 1.3(6)
C29 C28 C33 C32 -2.3(5)
P2 C28 C33 C32 -176.2(3)
C31 C32 C33 C28 0.4(6)
O6 S1 C34 F6 -175.3(6)
O5 S1 C34 F6 64.1(7)
O8 S1 C34 F6 -54.0(7)
O6 S1 C34 F1 52.6(6)
O5 S1 C34 F1 -68.0(6)
O8 S1 C34 F1 173.9(5)
O6 S1 C34 F5 -63.3(4)
O5 S1 C34 F5 176.1(4)
O8 S1 C34 F5 58.0(4)
C40 Si2 N1 Si1 -30.2(3)
C39 Si2 N1 Si1 91.5(4)
C61 Si2 N1 Si1 -148.2(2)
C40 Si2 N1 Fe1 165.2(3)
C39 Si2 N1 Fe1 -73.1(3)
C61 Si2 N1 Fe1 47.2(3)
C59 Si1 N1 Si2 66.3(3)
C60 Si1 N1 Si2 -175.6(2)
C55 Si1 N1 Si2 -56.0(3)
C59 Si1 N1 Fe1 -129.1(2)
C60 Si1 N1 Fe1 -11.0(3)
C55 Si1 N1 Fe1 108.6(2)
